data_4069415
loop_
_publ_author_name
'Meredith, Joseph M.'
'Goldberg, Karen I.'
'Kaminsky, Werner'
'Heinekey, D. Michael'

_publ_section_title
;
 Dinuclear Iridium Complexes Containing Cp* and Carbonyl Ligands:
 Synthesis, Structure, and Reactivity
;
_journal_issue 12
_journal_name_full Organometallics
_journal_page_first 3546
_journal_paper_doi 10.1021/om900186j
_journal_volume 28
_journal_year 2009
_chemical_formula_moiety '2(C24 H36 Cl Ir2 O2), 2(C24 B F20), 0.86(C H2 Cl2)'
_chemical_formula_sum 'C96.86 H73.72 B2 Cl3.72 F40 Ir4 O4'
_chemical_formula_weight 2983.89
_chemical_name_common JMM01175
_chemical_name_systematic JMM01175
_space_group_IT_number 2
_symmetry_cell_setting triclinic
_symmetry_Int_Tables_number 2
_symmetry_space_group_name_Hall '-P 1'
_symmetry_space_group_name_H-M 'P -1'
_atom_sites_solution_hydrogens geom
_atom_sites_solution_primary direct
_atom_sites_solution_secondary difmap
_audit_creation_method SHELXL-97
_cell_angle_alpha 104.1420(16)
_cell_angle_beta 99.0600(15)
_cell_angle_gamma 115.7881(19)
_cell_formula_units_Z 1
_cell_length_a 12.3828(6)
_cell_length_b 14.1680(5)
_cell_length_c 16.8874(8)
_cell_measurement_reflns_used 519
_cell_measurement_temperature 130(2)
_cell_measurement_theta_max 20
_cell_measurement_theta_min 3
_cell_volume 2466.0(2)
_computing_cell_refinement 'HKL Scalepack (Otwinowski & Minor 1997)'
_computing_data_collection KappaCCD
_computing_data_reduction 'HKL Scalepack (Otwinowski & Minor 1997)'
_computing_molecular_graphics 'maXus, Zortep'
_computing_publication_material 'SHELXL-97 (Sheldrick, 1997)'
_computing_structure_refinement 'SHELXL-97 (Sheldrick, 1997)'
_computing_structure_solution SIR97
_diffrn_ambient_temperature 130(2)
_diffrn_measured_fraction_theta_full 0.999
_diffrn_measured_fraction_theta_max 0.958
_diffrn_measurement_device_type 'Nonius KappaCCD'
_diffrn_measurement_method '\f and \w scans'
_diffrn_radiation_monochromator graphite
_diffrn_radiation_source 'fine-focus sealed tube'
_diffrn_radiation_type MoK\a
_diffrn_radiation_wavelength 0.71073
_diffrn_reflns_av_R_equivalents 0.0636
_diffrn_reflns_av_sigmaI/netI 0.1150
_diffrn_reflns_limit_h_max 16
_diffrn_reflns_limit_h_min -16
_diffrn_reflns_limit_k_max 15
_diffrn_reflns_limit_k_min -18
_diffrn_reflns_limit_l_max 22
_diffrn_reflns_limit_l_min -22
_diffrn_reflns_number 19274
_diffrn_reflns_theta_full 25.00
_diffrn_reflns_theta_max 28.24
_diffrn_reflns_theta_min 2.23
_exptl_absorpt_coefficient_mu 5.608
_exptl_absorpt_correction_T_max 0.39
_exptl_absorpt_correction_T_min 0.18
_exptl_absorpt_correction_type multi-scan
_exptl_absorpt_process_details HKL2008
_exptl_crystal_colour pale-yellow
_exptl_crystal_density_diffrn 2.009
_exptl_crystal_density_method 'not measured'
_exptl_crystal_description prism
_exptl_crystal_F_000 1428.1
_exptl_crystal_size_max 0.32
_exptl_crystal_size_mid 0.28
_exptl_crystal_size_min 0.17
_refine_diff_density_max 1.536
_refine_diff_density_min -2.179
_refine_diff_density_rms 0.172
_refine_ls_extinction_method none
_refine_ls_goodness_of_fit_ref 0.988
_refine_ls_hydrogen_treatment constr
_refine_ls_matrix_type full
_refine_ls_number_parameters 784
_refine_ls_number_reflns 11687
_refine_ls_number_restraints 140
_refine_ls_restrained_S_all 0.985
_refine_ls_R_factor_all 0.1057
_refine_ls_R_factor_gt 0.0524
_refine_ls_shift/su_max 0.001
_refine_ls_shift/su_mean 0.000
_refine_ls_structure_factor_coef Fsqd
_refine_ls_weighting_details 'calc w=1/[\s^2^(Fo^2^)+(0.0585P)^2^+1.3059P] where P=(Fo^2^+2Fc^2^)/3'
_refine_ls_weighting_scheme calc
_refine_ls_wR_factor_gt 0.1107
_refine_ls_wR_factor_ref 0.1307
_reflns_number_gt 7221
_reflns_number_total 11687
_reflns_threshold_expression >2sigma(I)
_cod_data_source_file om900186j_si_002.cif
_cod_data_source_block shelxl_4
_cod_depositor_comments
;
The following automatic conversions were performed:

'_symmetry_cell_setting' value 'Triclinic' changed to 'triclinic'
according to /home/saulius/struct/CIF-dictionaries/cif_core.dic
dictionary named 'cif_core.dic' version 2.4.2 from 2011-04-26.

Automatic conversion script
Id: cif_fix_values 1715 2011-07-08 13:25:40Z adriana 
;
_cod_original_cell_volume 2465.95(19)
_cod_database_code 4069415

loop_
_symmetry_equiv_pos_as_xyz
'x, y, z'
'-x, -y, -z'

loop_
_atom_site_label
_atom_site_type_symbol
_atom_site_fract_x
_atom_site_fract_y
_atom_site_fract_z
_atom_site_U_iso_or_equiv
_atom_site_adp_type
_atom_site_occupancy
_atom_site_symmetry_multiplicity
_atom_site_calc_flag
_atom_site_refinement_flags
_atom_site_disorder_assembly
_atom_site_disorder_group
Ir1 Ir 1.02903(3) 0.14054(2) 0.472386(19) 0.02869(10) Uani 1 1 d . . .
Ir2 Ir 0.15641(3) 0.64765(3) 0.08793(3) 0.05527(14) Uani 1 1 d . . .
F1 F 0.3103(4) 0.2402(4) 0.2351(3) 0.0377(10) Uani 1 1 d . . .
F2 F 0.1202(4) 0.1374(4) 0.0914(3) 0.0481(12) Uani 1 1 d . A .
F3 F 0.1608(4) 0.0849(4) -0.0632(3) 0.0469(12) Uani 1 1 d . . .
F4 F 0.3968(4) 0.1343(4) -0.0682(3) 0.0491(12) Uani 1 1 d . A .
F5 F 0.5829(4) 0.2233(4) 0.0727(3) 0.0447(12) Uani 1 1 d . . .
F6 F 0.4858(5) 0.4139(4) 0.3949(3) 0.0487(13) Uani 1 1 d . . .
F7 F 0.4690(6) 0.5951(5) 0.4076(4) 0.0792(19) Uani 1 1 d . A .
F8 F 0.5449(5) 0.7122(4) 0.3031(4) 0.0688(17) Uani 1 1 d . . .
F9 F 0.6496(5) 0.6438(4) 0.1861(3) 0.0552(14) Uani 1 1 d . A .
F10 F 0.6631(4) 0.4578(3) 0.1682(3) 0.0380(11) Uani 1 1 d . . .
F11 F 0.5885(4) 0.1058(3) 0.1894(3) 0.0371(11) Uani 1 1 d . . .
F12 F 0.7880(4) 0.0893(4) 0.1655(3) 0.0422(11) Uani 1 1 d . A .
F13 F 1.0147(4) 0.2760(4) 0.2112(3) 0.0501(13) Uani 1 1 d . . .
F14 F 1.0386(4) 0.4791(4) 0.2885(4) 0.0548(14) Uani 1 1 d . A .
F15 F 0.8419(4) 0.4995(3) 0.3105(3) 0.0390(11) Uani 1 1 d . . .
F16 F 0.7246(4) 0.4107(3) 0.4300(3) 0.0354(10) Uani 1 1 d . . .
F17 F 0.7041(4) 0.3362(4) 0.5593(3) 0.0418(11) Uani 1 1 d . A .
F18 F 0.5077(5) 0.1339(4) 0.5374(3) 0.0485(12) Uani 1 1 d . . .
F19 F 0.3360(4) 0.0056(4) 0.3792(3) 0.0437(11) Uani 1 1 d . A .
F20 F 0.3589(4) 0.0726(3) 0.2475(3) 0.0340(10) Uani 1 1 d . . .
C1 C 1.0626(7) 0.2384(6) 0.3877(5) 0.0325(18) Uani 1 1 d . . .
C2 C 0.9667(7) 0.2433(6) 0.4230(5) 0.0317(18) Uani 1 1 d . . .
C3 C 0.8616(6) 0.1312(6) 0.3922(5) 0.0293(16) Uani 1 1 d . . .
C4 C 0.8943(7) 0.0584(6) 0.3383(5) 0.0292(16) Uani 1 1 d . . .
C5 C 1.0178(7) 0.1252(6) 0.3373(5) 0.0298(17) Uani 1 1 d . . .
C6 C 1.1875(8) 0.3372(7) 0.3973(6) 0.048(2) Uani 1 1 d . . .
H6A H 1.1762 0.3691 0.3534 0.057 Uiso 1 1 calc R . .
H6B H 1.2488 0.3120 0.3906 0.057 Uiso 1 1 calc R . .
H6C H 1.2182 0.3943 0.4543 0.057 Uiso 1 1 calc R . .
C7 C 0.9711(8) 0.3480(6) 0.4740(6) 0.042(2) Uani 1 1 d . . .
H7A H 0.9418 0.3789 0.4350 0.051 Uiso 1 1 calc R . .
H7B H 1.0577 0.4029 0.5097 0.051 Uiso 1 1 calc R . .
H7C H 0.9165 0.3307 0.5106 0.051 Uiso 1 1 calc R . .
C8 C 0.7387(7) 0.0986(7) 0.4090(6) 0.041(2) Uani 1 1 d . . .
H8A H 0.6828 0.1050 0.3652 0.049 Uiso 1 1 calc R . .
H8B H 0.7514 0.1482 0.4656 0.049 Uiso 1 1 calc R . .
H8C H 0.7005 0.0210 0.4074 0.049 Uiso 1 1 calc R . .
C9 C 0.8089(7) -0.0646(6) 0.2897(5) 0.0337(18) Uani 1 1 d . . .
H9A H 0.7668 -0.0761 0.2312 0.040 Uiso 1 1 calc R . .
H9B H 0.7458 -0.0952 0.3183 0.040 Uiso 1 1 calc R . .
H9C H 0.8586 -0.1029 0.2877 0.040 Uiso 1 1 calc R . .
C10 C 1.0836(8) 0.0799(7) 0.2834(6) 0.044(2) Uani 1 1 d . . .
H10A H 1.0579 0.0781 0.2249 0.053 Uiso 1 1 calc R . .
H10B H 1.0605 0.0039 0.2822 0.053 Uiso 1 1 calc R . .
H10C H 1.1749 0.1283 0.3083 0.053 Uiso 1 1 calc R . .
C11 C 0.2847(7) 0.8139(6) 0.1837(5) 0.0359(19) Uani 1 1 d . . .
C12 C 0.2338(8) 0.8274(6) 0.1083(5) 0.0361(19) Uani 1 1 d . . .
C13 C 0.1010(9) 0.7828(7) 0.0948(5) 0.047(2) Uani 1 1 d . . .
C14 C 0.0692(8) 0.7388(7) 0.1591(7) 0.053(3) Uani 1 1 d . . .
C15 C 0.1827(8) 0.7579(6) 0.2160(6) 0.045(2) Uani 1 1 d . . .
C16 C 0.4193(8) 0.8570(7) 0.2258(6) 0.054(3) Uani 1 1 d . . .
H16A H 0.4576 0.9350 0.2637 0.065 Uiso 1 1 calc R . .
H16B H 0.4623 0.8527 0.1821 0.065 Uiso 1 1 calc R . .
H16C H 0.4273 0.8116 0.2594 0.065 Uiso 1 1 calc R . .
C17 C 0.3081(11) 0.8921(8) 0.0594(6) 0.064(3) Uani 1 1 d . . .
H17A H 0.3342 0.9715 0.0856 0.077 Uiso 1 1 calc R . .
H17B H 0.2560 0.8635 -0.0002 0.077 Uiso 1 1 calc R . .
H17C H 0.3827 0.8836 0.0607 0.077 Uiso 1 1 calc R . .
C18 C 0.0148(10) 0.7862(10) 0.0250(6) 0.077(4) Uani 1 1 d . . .
H18A H 0.0183 0.8590 0.0424 0.092 Uiso 1 1 calc R . .
H18B H -0.0714 0.7265 0.0134 0.092 Uiso 1 1 calc R . .
H18C H 0.0407 0.7754 -0.0270 0.092 Uiso 1 1 calc R . .
C19 C -0.0576(10) 0.6894(9) 0.1712(8) 0.090(4) Uani 1 1 d . . .
H19A H -0.0728 0.7496 0.1997 0.108 Uiso 1 1 calc R . .
H19B H -0.0620 0.6432 0.2067 0.108 Uiso 1 1 calc R . .
H19C H -0.1217 0.6429 0.1153 0.108 Uiso 1 1 calc R . .
C20 C 0.1952(11) 0.7347(8) 0.2979(7) 0.081(4) Uani 1 1 d . . .
H20A H 0.2232 0.8032 0.3462 0.098 Uiso 1 1 calc R . .
H20B H 0.2571 0.7093 0.3046 0.098 Uiso 1 1 calc R . .
H20C H 0.1136 0.6763 0.2964 0.098 Uiso 1 1 calc R . .
C21 C 0.4579(7) 0.2326(6) 0.1638(5) 0.0263(16) Uani 1 1 d . . .
C22 C 0.3359(7) 0.2106(6) 0.1612(5) 0.0298(17) Uani 1 1 d . A .
C23 C 0.2355(7) 0.1599(7) 0.0882(5) 0.0342(18) Uani 1 1 d . . .
C24 C 0.2547(7) 0.1317(6) 0.0096(5) 0.0357(18) Uani 1 1 d . A .
C25 C 0.3737(7) 0.1560(6) 0.0068(5) 0.0320(17) Uani 1 1 d . . .
C26 C 0.4701(7) 0.2046(6) 0.0828(5) 0.0323(17) Uani 1 1 d . A .
C27 C 0.5777(7) 0.4266(6) 0.2808(5) 0.0296(17) Uani 1 1 d . . .
C28 C 0.5281(8) 0.4659(6) 0.3399(5) 0.040(2) Uani 1 1 d . A .
C29 C 0.5183(9) 0.5603(7) 0.3482(6) 0.048(2) Uani 1 1 d . . .
C30 C 0.5555(9) 0.6186(7) 0.2963(7) 0.055(3) Uani 1 1 d . A .
C31 C 0.6077(8) 0.5852(6) 0.2373(6) 0.044(2) Uani 1 1 d . . .
C32 C 0.6152(7) 0.4887(6) 0.2304(5) 0.0335(18) Uani 1 1 d . A .
C33 C 0.7027(7) 0.3030(6) 0.2478(4) 0.0249(16) Uani 1 1 d . . .
C34 C 0.6979(6) 0.2017(6) 0.2143(5) 0.0256(15) Uani 1 1 d . A .
C35 C 0.8007(7) 0.1920(6) 0.2011(5) 0.0340(18) Uani 1 1 d . . .
C36 C 0.9146(7) 0.2833(7) 0.2240(5) 0.0364(19) Uani 1 1 d . A .
C37 C 0.9255(7) 0.3875(6) 0.2622(5) 0.0365(19) Uani 1 1 d . . .
C38 C 0.8205(7) 0.3944(6) 0.2719(5) 0.0302(17) Uani 1 1 d . A .
C39 C 0.5416(6) 0.2481(6) 0.3319(5) 0.0256(15) Uani 1 1 d . . .
C40 C 0.6279(7) 0.3097(6) 0.4137(5) 0.0280(17) Uani 1 1 d . A .
C41 C 0.6181(7) 0.2744(6) 0.4834(5) 0.0315(17) Uani 1 1 d . . .
C42 C 0.5183(7) 0.1715(7) 0.4722(5) 0.0350(18) Uani 1 1 d . A .
C43 C 0.4335(7) 0.1071(6) 0.3923(5) 0.0265(16) Uani 1 1 d . . .
C44 C 0.4471(7) 0.1448(5) 0.3242(5) 0.0272(16) Uani 1 1 d . A .
Cl1 Cl 1.0828(4) -0.0022(3) 0.4666(3) 0.0353(9) Uani 0.50 1 d P . 2
O1 O 1.2682(13) 0.1298(12) 0.5179(9) 0.065(4) Uani 0.50 1 d PU . 2
O2 O 0.9457(15) 0.1374(12) 0.6286(10) 0.077(4) Uani 0.50 1 d PU . 2
C46 C 1.1753(14) 0.1300(12) 0.4991(10) 0.029(3) Uani 0.50 1 d PU . 2
C47 C 0.9834(16) 0.1380(12) 0.5639(11) 0.037(4) Uani 0.50 1 d PU . 2
C48 C 1.2072(18) 0.2514(16) 0.5514(13) 0.064(5) Uani 0.50 1 d PU . 2
H48A H 1.2062 0.3104 0.5933 0.096 Uiso 0.50 1 d PR . 2
H48B H 1.2602 0.2825 0.5183 0.096 Uiso 0.50 1 d PR . 2
H48C H 1.2391 0.2136 0.5798 0.096 Uiso 0.50 1 d PR . 2
C49 C 1.0936(14) 0.2553(12) 0.5987(10) 0.032(3) Uani 0.50 1 d PU . 2
H49A H 1.0230 0.2505 0.6178 0.047 Uiso 0.50 1 d PR . 2
H49B H 1.1443 0.3299 0.5997 0.047 Uiso 0.50 1 d PR . 2
H49C H 1.1431 0.2376 0.6358 0.047 Uiso 0.50 1 d PR . 2
Cl2 Cl 0.0441(7) 0.5367(5) -0.0588(4) 0.0385(14) Uani 0.36 1 d PU . 3
Cl3 Cl 0.0191(17) 0.4730(13) 0.0509(11) 0.040(4) Uani 0.14 1 d PU . 3
O3 O 0.169(3) 0.584(3) -0.086(2) 0.078(9) Uani 0.25 1 d PU . 3
O4 O 0.392(4) 0.619(4) 0.045(3) 0.053(11) Uani 0.14 1 d PU . 3
O5 O 0.256(4) 0.516(4) 0.170(3) 0.113(13) Uani 0.25 1 d PU . 3
O6 O 0.144(2) 0.456(2) 0.1371(16) 0.089(7) Uani 0.36 1 d PU . 3
C50 C 0.166(3) 0.601(2) -0.0202(18) 0.088(7) Uani 0.50 1 d PU . 3
H50A H 0.2504 0.6174 -0.0176 0.132 Uiso 0.25 1 d PR . 3
H50B H 0.1421 0.6395 -0.0528 0.132 Uiso 0.25 1 d PR . 3
H50C H 0.1099 0.5219 -0.0471 0.132 Uiso 0.25 1 d PR . 3
C51 C 0.265(5) 0.622(4) -0.009(3) 0.072(12) Uani 0.25 1 d PU . 3
H51A H 0.2103 0.5559 -0.0581 0.108 Uiso 0.25 1 d PR . 3
H51B H 0.3334 0.6155 0.0193 0.108 Uiso 0.25 1 d PR . 3
H51C H 0.2974 0.6861 -0.0267 0.108 Uiso 0.25 1 d PR . 3
C52 C 0.3028(19) 0.6270(17) 0.0597(15) 0.064(5) Uani 0.50 1 d PU . 3
H52A H 0.2710 0.5623 0.0092 0.097 Uiso 0.36 1 d PR . 3
H52B H 0.3468 0.6179 0.1069 0.097 Uiso 0.36 1 d PR . 3
H52C H 0.3595 0.6924 0.0501 0.097 Uiso 0.36 1 d PR . 3
C53 C 0.247(4) 0.574(3) 0.139(2) 0.047(9) Uani 0.25 1 d PU . 3
C54 C 0.152(2) 0.5266(19) 0.1175(15) 0.069(6) Uani 0.50 1 d PU . 3
H54A H 0.1787 0.4870 0.0781 0.103 Uiso 0.14 1 d PR . 3
H54B H 0.0680 0.4763 0.1161 0.103 Uiso 0.14 1 d PR . 3
H54C H 0.2078 0.5561 0.1743 0.103 Uiso 0.14 1 d PR . 3
B1 B 0.5709(8) 0.3024(6) 0.2557(5) 0.0241(17) Uani 1 1 d . A 3
Cl4 Cl 0.4035(4) 0.4198(3) 0.0262(3) 0.0965(13) Uani 0.86 1 d PD . .
C45 C 0.4650(14) 0.5413(11) 0.0057(15) 0.058(6) Uani 0.43 1 d PDU . .
H45A H 0.3985 0.5362 -0.0391 0.070 Uiso 0.43 1 calc PR . .
H45B H 0.4836 0.6026 0.0582 0.070 Uiso 0.43 1 calc PR . .

loop_
_atom_site_aniso_label
_atom_site_aniso_U_11
_atom_site_aniso_U_22
_atom_site_aniso_U_33
_atom_site_aniso_U_23
_atom_site_aniso_U_13
_atom_site_aniso_U_12
Ir1 0.02679(17) 0.02326(15) 0.03020(18) 0.00693(12) 0.00362(12) 0.01049(13)
Ir2 0.0465(2) 0.0320(2) 0.0610(3) -0.00972(17) -0.01072(19) 0.01999(18)
F1 0.034(2) 0.048(3) 0.041(3) 0.019(2) 0.019(2) 0.023(2)
F2 0.030(3) 0.074(3) 0.045(3) 0.023(3) 0.013(2) 0.028(3)
F3 0.043(3) 0.060(3) 0.032(3) 0.009(2) 0.002(2) 0.028(3)
F4 0.048(3) 0.068(3) 0.028(3) 0.006(2) 0.012(2) 0.032(3)
F5 0.039(3) 0.062(3) 0.035(3) 0.008(2) 0.017(2) 0.029(3)
F6 0.065(3) 0.047(3) 0.062(3) 0.023(3) 0.041(3) 0.041(3)
F7 0.115(5) 0.068(4) 0.093(5) 0.025(3) 0.058(4) 0.071(4)
F8 0.086(4) 0.038(3) 0.095(5) 0.022(3) 0.016(3) 0.046(3)
F9 0.060(3) 0.039(3) 0.072(4) 0.032(3) 0.014(3) 0.024(3)
F10 0.044(3) 0.037(2) 0.046(3) 0.022(2) 0.022(2) 0.024(2)
F11 0.031(2) 0.017(2) 0.055(3) 0.006(2) 0.013(2) 0.0084(19)
F12 0.049(3) 0.042(3) 0.047(3) 0.012(2) 0.020(2) 0.032(2)
F13 0.037(3) 0.060(3) 0.070(4) 0.027(3) 0.027(3) 0.031(3)
F14 0.027(3) 0.043(3) 0.087(4) 0.024(3) 0.019(3) 0.010(2)
F15 0.030(2) 0.025(2) 0.053(3) 0.010(2) 0.008(2) 0.010(2)
F16 0.033(2) 0.025(2) 0.037(3) 0.0070(19) 0.006(2) 0.009(2)
F17 0.041(3) 0.056(3) 0.023(2) 0.005(2) 0.006(2) 0.025(2)
F18 0.053(3) 0.066(3) 0.041(3) 0.030(3) 0.024(2) 0.033(3)
F19 0.043(3) 0.035(2) 0.053(3) 0.023(2) 0.020(2) 0.014(2)
F20 0.031(2) 0.030(2) 0.033(3) 0.0079(19) 0.007(2) 0.010(2)
C1 0.036(4) 0.026(4) 0.039(5) 0.015(3) 0.011(4) 0.016(4)
C2 0.038(4) 0.023(4) 0.033(5) 0.009(3) 0.004(4) 0.016(4)
C3 0.021(4) 0.028(4) 0.032(4) 0.007(3) 0.007(3) 0.010(3)
C4 0.033(4) 0.029(4) 0.026(4) 0.010(3) 0.012(3) 0.014(3)
C5 0.025(4) 0.034(4) 0.037(5) 0.020(4) 0.016(3) 0.014(3)
C6 0.036(5) 0.038(5) 0.061(6) 0.027(4) 0.008(4) 0.010(4)
C7 0.050(5) 0.027(4) 0.046(5) 0.009(4) 0.009(4) 0.020(4)
C8 0.029(4) 0.044(5) 0.048(6) 0.015(4) 0.014(4) 0.016(4)
C9 0.032(4) 0.023(4) 0.030(4) -0.001(3) 0.001(3) 0.008(3)
C10 0.053(6) 0.050(5) 0.050(6) 0.024(4) 0.035(5) 0.032(5)
C11 0.033(4) 0.025(4) 0.039(5) 0.004(3) -0.005(4) 0.014(4)
C12 0.050(5) 0.032(4) 0.028(4) 0.003(3) 0.001(4) 0.029(4)
C13 0.055(6) 0.040(5) 0.032(5) -0.014(4) -0.005(4) 0.032(5)
C14 0.024(5) 0.034(5) 0.075(7) -0.003(5) 0.009(5) 0.005(4)
C15 0.054(6) 0.023(4) 0.044(5) 0.008(4) 0.000(4) 0.014(4)
C16 0.040(5) 0.040(5) 0.077(7) 0.015(5) 0.003(5) 0.023(4)
C17 0.100(9) 0.072(7) 0.032(5) 0.013(5) 0.029(6) 0.052(7)
C18 0.077(8) 0.100(9) 0.046(7) 0.001(6) -0.019(5) 0.062(7)
C19 0.056(7) 0.052(7) 0.115(11) -0.004(7) 0.026(7) 0.003(6)
C20 0.101(9) 0.039(6) 0.087(9) 0.037(6) 0.024(7) 0.014(6)
C21 0.029(4) 0.027(4) 0.032(4) 0.011(3) 0.014(3) 0.020(3)
C22 0.038(5) 0.029(4) 0.030(4) 0.011(3) 0.021(4) 0.019(4)
C23 0.024(4) 0.045(5) 0.034(5) 0.012(4) 0.008(4) 0.019(4)
C24 0.024(4) 0.041(5) 0.031(5) 0.007(4) -0.002(3) 0.014(4)
C25 0.035(4) 0.036(4) 0.034(5) 0.012(4) 0.017(4) 0.023(4)
C26 0.025(4) 0.041(4) 0.032(5) 0.008(4) 0.012(3) 0.018(4)
C27 0.025(4) 0.026(4) 0.033(5) 0.007(3) 0.001(3) 0.013(3)
C28 0.054(5) 0.038(4) 0.045(5) 0.014(4) 0.024(4) 0.034(4)
C29 0.079(7) 0.041(5) 0.055(6) 0.020(4) 0.039(5) 0.049(5)
C30 0.067(7) 0.035(5) 0.065(7) 0.011(5) 0.011(5) 0.035(5)
C31 0.049(5) 0.027(4) 0.051(6) 0.020(4) 0.004(4) 0.015(4)
C32 0.032(4) 0.028(4) 0.047(5) 0.017(4) 0.015(4) 0.017(4)
C33 0.032(4) 0.027(4) 0.024(4) 0.014(3) 0.013(3) 0.019(3)
C34 0.019(4) 0.030(4) 0.023(4) 0.006(3) 0.009(3) 0.009(3)
C35 0.041(5) 0.028(4) 0.039(5) 0.010(4) 0.013(4) 0.022(4)
C36 0.027(4) 0.047(5) 0.045(5) 0.019(4) 0.014(4) 0.024(4)
C37 0.032(4) 0.038(5) 0.042(5) 0.022(4) 0.013(4) 0.015(4)
C38 0.028(4) 0.022(4) 0.036(5) 0.010(3) 0.010(3) 0.009(3)
C39 0.025(4) 0.031(4) 0.030(4) 0.009(3) 0.014(3) 0.020(3)
C40 0.032(4) 0.030(4) 0.036(5) 0.008(3) 0.016(4) 0.027(4)
C41 0.024(4) 0.035(4) 0.040(5) 0.010(4) 0.012(4) 0.019(4)
C42 0.041(5) 0.050(5) 0.033(5) 0.021(4) 0.019(4) 0.032(4)
C43 0.028(4) 0.025(4) 0.037(5) 0.017(3) 0.018(4) 0.016(3)
C44 0.026(4) 0.022(4) 0.026(4) -0.001(3) 0.002(3) 0.012(3)
Cl1 0.033(2) 0.040(2) 0.047(2) 0.0261(19) 0.0181(18) 0.0229(18)
O1 0.060(6) 0.074(6) 0.064(6) 0.022(5) 0.018(5) 0.038(5)
O2 0.087(7) 0.077(6) 0.076(7) 0.026(5) 0.020(5) 0.051(5)
C46 0.029(6) 0.028(5) 0.036(6) 0.013(5) 0.011(5) 0.019(5)
C47 0.053(7) 0.033(6) 0.033(6) 0.017(5) 0.011(5) 0.026(5)
C48 0.060(8) 0.064(8) 0.062(8) 0.030(6) 0.004(5) 0.025(6)
C49 0.038(6) 0.032(6) 0.037(6) 0.021(5) 0.007(5) 0.024(5)
Cl2 0.048(4) 0.028(3) 0.026(3) 0.004(2) 0.010(3) 0.011(3)
Cl3 0.043(7) 0.033(6) 0.035(7) 0.012(5) 0.004(5) 0.015(5)
O3 0.080(10) 0.078(10) 0.074(10) 0.028(6) 0.029(5) 0.034(6)
O4 0.053(12) 0.053(12) 0.057(12) 0.014(6) 0.016(6) 0.031(7)
O5 0.113(13) 0.113(13) 0.116(13) 0.039(7) 0.037(6) 0.057(8)
O6 0.101(8) 0.081(8) 0.089(8) 0.033(5) 0.018(5) 0.050(5)
C50 0.084(9) 0.087(9) 0.085(10) 0.013(6) 0.045(7) 0.038(7)
C51 0.072(14) 0.071(14) 0.073(14) 0.027(8) 0.026(8) 0.033(9)
C52 0.055(7) 0.065(8) 0.073(8) 0.004(5) 0.019(6) 0.040(6)
C53 0.051(11) 0.041(10) 0.050(11) 0.012(7) 0.008(7) 0.027(7)
C54 0.081(9) 0.064(8) 0.070(8) 0.033(6) 0.018(6) 0.040(6)
B1 0.027(4) 0.022(4) 0.023(5) 0.005(3) 0.006(4) 0.015(4)
Cl4 0.088(3) 0.080(2) 0.087(3) 0.043(2) -0.010(2) 0.019(2)
C45 0.055(8) 0.065(8) 0.055(8) 0.022(6) 0.017(6) 0.028(6)

loop_
_atom_type_symbol
_atom_type_description
_atom_type_scat_dispersion_real
_atom_type_scat_dispersion_imag
_atom_type_scat_source
C C 0.0033 0.0016 'International Tables Vol C Tables 4.2.6.8 and 6.1.1.4'
H H 0.0000 0.0000 'International Tables Vol C Tables 4.2.6.8 and 6.1.1.4'
B B 0.0013 0.0007 'International Tables Vol C Tables 4.2.6.8 and 6.1.1.4'
O O 0.0106 0.0060 'International Tables Vol C Tables 4.2.6.8 and 6.1.1.4'
F F 0.0171 0.0103 'International Tables Vol C Tables 4.2.6.8 and 6.1.1.4'
Cl Cl 0.1484 0.1585 'International Tables Vol C Tables 4.2.6.8 and 6.1.1.4'
Ir Ir -1.4442 7.9887 'International Tables Vol C Tables 4.2.6.8 and 6.1.1.4'

loop_
_geom_angle_atom_site_label_1
_geom_angle_atom_site_label_2
_geom_angle_atom_site_label_3
_geom_angle
_geom_angle_site_symmetry_1
_geom_angle_site_symmetry_3
C47 Ir1 C46 101.9(7) . .
C47 Ir1 C2 105.4(5) . .
C46 Ir1 C2 138.8(5) . .
C48 Ir1 C2 104.3(6) . .
C49 Ir1 C2 90.7(4) . .
C47 Ir1 C1 140.2(5) . .
C46 Ir1 C1 104.0(5) . .
C49 Ir1 C1 107.0(4) . .
C47 Ir1 C5 160.1(6) . .
C46 Ir1 C5 96.7(5) . .
C48 Ir1 C5 111.1(6) . .
C49 Ir1 C5 144.3(4) . .
C47 Ir1 C3 98.3(6) . .
C46 Ir1 C3 158.5(5) . .
C48 Ir1 C3 142.2(6) . .
C49 Ir1 C3 112.2(4) . .
C47 Ir1 C4 124.3(6) . .
C46 Ir1 C4 122.1(5) . .
C48 Ir1 C4 147.7(6) . .
C49 Ir1 C4 149.7(4) . .
C47 Ir1 Cl1 94.9(5) . .
C49 Ir1 Cl1 111.6(4) . .
C2 Ir1 Cl1 157.0(2) . .
C1 Ir1 Cl1 124.5(2) . .
C5 Ir1 Cl1 94.2(2) . .
C3 Ir1 Cl1 129.1(2) . .
C4 Ir1 Cl1 96.5(2) . .
C46 Ir1 Cl1 93.0(4) . 2_756
C48 Ir1 Cl1 110.8(5) . 2_756
C2 Ir1 Cl1 127.7(2) . 2_756
C1 Ir1 Cl1 159.8(2) . 2_756
C5 Ir1 Cl1 130.5(2) . 2_756
C3 Ir1 Cl1 97.3(2) . 2_756
C4 Ir1 Cl1 99.2(2) . 2_756
C50 Ir2 C54 97.2(11) . .
C50 Ir2 C53 96.1(14) . .
C52 Ir2 Cl3 97.8(8) . .
C50 Ir2 C11 124.4(9) . .
C54 Ir2 C11 116.0(8) . .
C53 Ir2 C11 93.8(11) . .
C52 Ir2 C11 92.4(6) . .
Cl3 Ir2 C11 152.1(5) . .
C50 Ir2 C12 98.4(9) . .
C54 Ir2 C12 153.5(8) . .
C53 Ir2 C12 127.0(11) . .
C52 Ir2 C12 99.7(6) . .
Cl3 Ir2 C12 159.2(5) . .
C50 Ir2 C15 161.3(9) . .
C54 Ir2 C15 98.6(7) . .
C53 Ir2 C15 92.7(11) . .
C52 Ir2 C15 120.8(7) . .
Cl3 Ir2 C15 116.2(5) . .
C50 Ir2 C14 138.8(10) . .
C54 Ir2 C14 116.2(8) . .
C53 Ir2 C14 124.9(11) . .
C52 Ir2 C14 155.2(6) . .
Cl3 Ir2 C14 103.9(6) . .
C50 Ir2 C13 106.4(9) . .
C54 Ir2 C13 151.7(8) . .
C53 Ir2 C13 153.7(11) . .
C52 Ir2 C13 134.6(7) . .
Cl3 Ir2 C13 122.4(5) . .
C54 Ir2 C51 90.7(13) . .
Cl3 Ir2 C51 96.2(13) . .
C11 Ir2 C51 105.2(12) . .
C12 Ir2 C51 93.4(11) . .
C15 Ir2 C51 142.2(13) . .
C14 Ir2 C51 153.1(12) . .
C13 Ir2 C51 117.4(12) . .
C54 Ir2 Cl2 93.8(7) . .
C53 Ir2 Cl2 109.0(10) . .
C11 Ir2 Cl2 147.7(3) . .
C12 Ir2 Cl2 110.9(2) . .
C15 Ir2 Cl2 153.7(3) . .
C14 Ir2 Cl2 116.2(3) . .
C13 Ir2 Cl2 97.3(3) . .
C5 C1 C2 108.1(6) . .
C5 C1 C6 125.4(7) . .
C2 C1 C6 126.4(7) . .
C6 C1 Ir1 125.6(5) . .
C1 C2 C3 107.3(6) . .
C1 C2 C7 125.5(7) . .
C3 C2 C7 126.9(7) . .
C7 C2 Ir1 127.1(5) . .
C2 C3 C4 108.0(6) . .
C2 C3 C8 125.5(7) . .
C4 C3 C8 126.3(7) . .
C8 C3 Ir1 126.3(5) . .
C5 C4 C3 107.3(6) . .
C5 C4 C9 127.1(7) . .
C3 C4 C9 125.5(6) . .
C9 C4 Ir1 127.5(5) . .
C4 C5 C1 109.3(6) . .
C4 C5 C10 123.3(7) . .
C1 C5 C10 127.3(7) . .
C10 C5 Ir1 126.7(5) . .
C1 C6 H6A 109.5 . .
C1 C6 H6B 109.5 . .
H6A C6 H6B 109.5 . .
C1 C6 H6C 109.5 . .
H6A C6 H6C 109.5 . .
H6B C6 H6C 109.5 . .
C2 C7 H7A 109.5 . .
C2 C7 H7B 109.5 . .
H7A C7 H7B 109.5 . .
C2 C7 H7C 109.5 . .
H7A C7 H7C 109.5 . .
H7B C7 H7C 109.5 . .
C3 C8 H8A 109.5 . .
C3 C8 H8B 109.5 . .
H8A C8 H8B 109.5 . .
C3 C8 H8C 109.5 . .
H8A C8 H8C 109.5 . .
H8B C8 H8C 109.5 . .
C4 C9 H9A 109.5 . .
C4 C9 H9B 109.5 . .
H9A C9 H9B 109.5 . .
C4 C9 H9C 109.5 . .
H9A C9 H9C 109.5 . .
H9B C9 H9C 109.5 . .
C5 C10 H10A 109.5 . .
C5 C10 H10B 109.5 . .
H10A C10 H10B 109.5 . .
C5 C10 H10C 109.5 . .
H10A C10 H10C 109.5 . .
H10B C10 H10C 109.5 . .
C12 C11 C15 108.0(7) . .
C12 C11 C16 126.4(8) . .
C15 C11 C16 125.4(8) . .
C16 C11 Ir2 125.0(5) . .
C11 C12 C13 108.0(8) . .
C11 C12 C17 125.8(8) . .
C13 C12 C17 125.6(8) . .
C17 C12 Ir2 128.1(6) . .
C14 C13 C12 108.5(7) . .
C14 C13 C18 126.9(9) . .
C12 C13 C18 124.6(9) . .
C18 C13 Ir2 126.8(6) . .
C13 C14 C15 108.5(7) . .
C13 C14 C19 126.0(10) . .
C15 C14 C19 125.4(10) . .
C19 C14 Ir2 127.8(7) . .
C11 C15 C14 107.0(7) . .
C11 C15 C20 125.9(8) . .
C14 C15 C20 126.8(9) . .
C20 C15 Ir2 126.9(6) . .
C11 C16 H16A 109.5 . .
C11 C16 H16B 109.5 . .
H16A C16 H16B 109.5 . .
C11 C16 H16C 109.5 . .
H16A C16 H16C 109.5 . .
H16B C16 H16C 109.5 . .
C12 C17 H17A 109.5 . .
C12 C17 H17B 109.5 . .
H17A C17 H17B 109.5 . .
C12 C17 H17C 109.5 . .
H17A C17 H17C 109.5 . .
H17B C17 H17C 109.5 . .
C13 C18 H18A 109.5 . .
C13 C18 H18B 109.5 . .
H18A C18 H18B 109.5 . .
C13 C18 H18C 109.5 . .
H18A C18 H18C 109.5 . .
H18B C18 H18C 109.5 . .
C14 C19 H19A 109.5 . .
C14 C19 H19B 109.5 . .
H19A C19 H19B 109.5 . .
C14 C19 H19C 109.5 . .
H19A C19 H19C 109.5 . .
H19B C19 H19C 109.5 . .
C15 C20 H20A 109.5 . .
C15 C20 H20B 109.5 . .
H20A C20 H20B 109.5 . .
C15 C20 H20C 109.5 . .
H20A C20 H20C 109.5 . .
H20B C20 H20C 109.5 . .
C26 C21 C22 111.9(6) . .
C26 C21 B1 127.5(6) . .
C22 C21 B1 119.9(6) . .
F1 C22 C23 115.3(6) . .
F1 C22 C21 119.3(6) . .
C23 C22 C21 125.4(7) . .
F2 C23 C24 119.2(7) . .
F2 C23 C22 121.7(7) . .
C24 C23 C22 119.1(7) . .
F3 C24 C25 119.9(7) . .
F3 C24 C23 121.2(7) . .
C25 C24 C23 118.9(7) . .
F4 C25 C24 120.5(7) . .
F4 C25 C26 120.2(6) . .
C24 C25 C26 119.3(7) . .
F5 C26 C21 120.2(7) . .
F5 C26 C25 114.4(6) . .
C21 C26 C25 125.4(7) . .
C32 C27 C28 114.4(7) . .
C32 C27 B1 118.8(7) . .
C28 C27 B1 125.7(7) . .
F6 C28 C29 114.7(7) . .
F6 C28 C27 122.2(6) . .
C29 C28 C27 123.1(8) . .
C30 C29 F7 119.1(7) . .
C30 C29 C28 120.4(8) . .
F7 C29 C28 120.5(8) . .
C29 C30 F8 121.1(8) . .
C29 C30 C31 119.3(7) . .
F8 C30 C31 119.5(8) . .
F9 C31 C30 120.9(7) . .
F9 C31 C32 120.6(8) . .
C30 C31 C32 118.5(7) . .
F10 C32 C27 120.4(6) . .
F10 C32 C31 115.5(7) . .
C27 C32 C31 124.1(8) . .
C38 C33 C34 114.2(6) . .
C38 C33 B1 127.4(6) . .
C34 C33 B1 118.3(6) . .
F11 C34 C33 120.1(6) . .
F11 C34 C35 116.4(6) . .
C33 C34 C35 123.4(6) . .
C36 C35 F12 118.9(7) . .
C36 C35 C34 120.9(7) . .
F12 C35 C34 120.2(7) . .
F13 C36 C35 121.9(7) . .
F13 C36 C37 120.4(7) . .
C35 C36 C37 117.7(7) . .
F14 C37 C38 121.2(7) . .
F14 C37 C36 118.9(7) . .
C38 C37 C36 119.9(7) . .
F15 C38 C33 121.2(6) . .
F15 C38 C37 115.0(6) . .
C33 C38 C37 123.7(7) . .
C44 C39 C40 114.2(7) . .
C44 C39 B1 128.5(7) . .
C40 C39 B1 117.2(6) . .
F16 C40 C41 115.5(7) . .
F16 C40 C39 120.5(6) . .
C41 C40 C39 124.0(7) . .
F17 C41 C42 119.8(7) . .
F17 C41 C40 121.2(7) . .
C42 C41 C40 119.0(7) . .
F18 C42 C43 120.7(7) . .
F18 C42 C41 120.5(7) . .
C43 C42 C41 118.8(7) . .
F19 C43 C42 120.1(6) . .
F19 C43 C44 119.4(7) . .
C42 C43 C44 120.5(6) . .
F20 C44 C39 121.2(6) . .
F20 C44 C43 115.3(6) . .
C39 C44 C43 123.5(7) . .
C46 Cl1 C47 167.6(8) . 2_756
C46 Cl1 O2 135.7(7) . 2_756
C47 Cl1 O1 134.8(7) 2_756 .
O2 Cl1 O1 115.4(6) 2_756 .
C47 Cl1 Ir1 140.3(6) 2_756 .
O2 Cl1 Ir1 134.3(4) 2_756 .
C46 Cl1 Ir1 137.5(6) . 2_756
C47 Cl1 Ir1 45.4(6) 2_756 2_756
O1 Cl1 Ir1 127.8(4) . 2_756
Ir1 Cl1 Ir1 117.08(15) . 2_756
O1 C46 C48 104.3(15) . .
O1 C46 Cl1 97.8(11) . .
C48 C46 Cl1 149.3(13) . .
O1 C46 Ir1 176.2(14) . .
Cl1 C46 H48C 133.7 . .
Ir1 C46 H48C 100.2 . .
O2 C47 C49 99.2(14) . .
O2 C47 Cl1 88.4(11) . 2_756
C49 C47 Cl1 154.5(12) . 2_756
O2 C47 Ir1 176.8(14) . .
C49 C47 Ir1 81.2(10) . .
Cl1 C47 Ir1 92.5(8) 2_756 .
Cl1 C47 H49A 157.8 2_756 .
Ir1 C47 H49A 109.7 . .
C46 C48 C49 113.6(13) . .
C46 C48 H48A 159.0 . .
Ir1 C48 H48A 109.4 . .
C46 C48 H48B 91.5 . .
C49 C48 H48B 145.5 . .
Ir1 C48 H48B 109.4 . .
H48A C48 H48B 109.5 . .
C49 C48 H48C 103.3 . .
Ir1 C48 H48C 109.6 . .
H48A C48 H48C 109.5 . .
H48B C48 H48C 109.5 . .
C47 C49 C48 106.6(12) . .
C47 C49 H48A 139.7 . .
C48 C49 H49A 172.6 . .
Ir1 C49 H49A 109.6 . .
H48A C49 H49A 152.8 . .
C47 C49 H49B 156.1 . .
Ir1 C49 H49B 109.4 . .
H48A C49 H49B 45.8 . .
H49A C49 H49B 109.5 . .
C47 C49 H49C 93.3 . .
Ir1 C49 H49C 109.3 . .
H48A C49 H49C 76.5 . .
H49A C49 H49C 109.5 . .
H49B C49 H49C 109.5 . .
Cl3 Cl2 C50 139.8(19) 2_565 .
Cl3 Cl2 O3 162(2) 2_565 .
C50 Cl2 C54 164.9(14) . 2_565
O3 Cl2 C54 136.5(14) . 2_565
C50 Cl2 Cl3 90.9(13) . .
O3 Cl2 Cl3 125.8(14) . .
C54 Cl2 Cl3 96.0(9) 2_565 .
Cl3 Cl2 Ir2 91.5(14) 2_565 .
C50 Cl2 Ir2 49.6(11) . .
O3 Cl2 Ir2 91.8(13) . .
C54 Cl2 Ir2 125.5(7) 2_565 .
C50 Cl2 Ir2 147.6(13) . 2_565
O3 Cl2 Ir2 140.7(12) . 2_565
C54 Cl2 Ir2 46.0(6) 2_565 2_565
Ir2 Cl2 Ir2 115.8(3) . 2_565
Cl3 Cl2 H50B 125.2 2_565 .
C54 Cl2 H50B 125.4 2_565 .
Cl3 Cl2 H50B 125.1 . .
Ir2 Cl2 H50B 171.0 2_565 .
Cl3 Cl2 H50C 144.5 2_565 .
C54 Cl2 H50C 148.1 2_565 .
Ir2 Cl2 H50C 105.4 2_565 .
Cl2 Cl3 C54 129(2) 2_565 .
C54 Cl3 C50 151.4(17) . 2_565
Cl2 Cl3 O6 118.5(19) 2_565 .
C50 Cl3 O6 129.0(14) 2_565 .
Cl2 Cl3 Cl3 90.5(17) 2_565 2_565
C54 Cl3 Cl3 124.6(17) . 2_565
O6 Cl3 Cl3 150.3(17) . 2_565
Cl2 Cl3 Ir2 113.3(16) 2_565 .
C50 Cl3 Ir2 130.0(12) 2_565 .
Cl2 Cl3 Cl2 110.5(16) 2_565 .
C54 Cl3 Cl2 108.4(13) . .
C50 Cl3 Cl2 98.5(11) 2_565 .
O6 Cl3 Cl2 130.5(13) . .
C54 Cl3 Ir2 158.5(14) . 2_565
O6 Cl3 Ir2 138.1(10) . 2_565
Ir2 Cl3 Ir2 126.9(7) . 2_565
Cl2 Cl3 H54B 98.0 2_565 .
C50 Cl3 H54B 114.8 2_565 .
Cl3 Cl3 H54B 159.5 2_565 .
Cl2 Cl3 H54B 146.1 . .
Ir2 Cl3 H54B 145.9 2_565 .
C51 O3 Cl2 103(3) . .
Cl2 O3 H50A 101.7 . .
Cl2 O3 H51A 99.4 . .
H50B O3 H51A 122.2 . .
O5 O6 Cl3 130(3) . .
O5 O6 H54B 131.2 . .
C53 O6 H54B 90.0 . .
C51 C50 Cl2 154(4) . .
O3 C50 Ir2 171(3) . .
C51 C50 Ir2 103(3) . .
Cl2 C50 Ir2 97.1(14) . .
O3 C50 C52 116(3) . .
Cl2 C50 C52 147(2) . .
O3 C50 Cl3 95(3) . 2_565
C51 C50 Cl3 167(3) . 2_565
C52 C50 Cl3 141.5(18) . 2_565
Cl2 C50 H50A 149.3 . .
Ir2 C50 H50A 109.7 . .
Cl3 C50 H50A 163.4 2_565 .
C51 C50 H50B 113.7 . .
Ir2 C50 H50B 109.3 . .
C52 C50 H50B 138.9 . .
H50A C50 H50B 109.5 . .
C51 C50 H50C 111.8 . .
Ir2 C50 H50C 109.4 . .
C52 C50 H50C 109.5 . .
H50A C50 H50C 109.5 . .
H50B C50 H50C 109.5 . .
Cl2 C50 H51A 104.0 . .
Ir2 C50 H51A 140.4 . .
Cl3 C50 H51A 118.1 2_565 .
H50B C50 H51A 108.6 . .
C50 C51 C52 108(4) . .
C52 C51 O3 154(5) . .
C50 C51 O4 149(5) . .
O3 C51 O4 149(4) . .
O3 C51 Ir2 99(3) . .
O4 C51 Ir2 107(3) . .
C52 C51 H50A 144.5 . .
C52 C51 H51A 126.9 . .
O4 C51 H51A 113.0 . .
Ir2 C51 H51A 110.5 . .
C50 C51 H51B 147.9 . .
Ir2 C51 H51B 108.4 . .
H51A C51 H51B 109.5 . .
C50 C51 H51C 100.9 . .
C52 C51 H51C 122.7 . .
O4 C51 H51C 106.9 . .
Ir2 C51 H51C 109.5 . .
H51A C51 H51C 109.5 . .
H51B C51 H51C 109.5 . .
C50 C51 H52A 105.6 . .
O3 C51 H52A 115.0 . .
Ir2 C51 H52A 91.5 . .
H51C C51 H52A 153.1 . .
C50 C51 H52C 132.0 . .
H51A C51 H52C 159.0 . .
C51 C52 O4 93(4) . .
C51 C52 C53 140(3) . .
O4 C52 C53 116(3) . .
O4 C52 C50 126(3) . .
C53 C52 C50 106.8(18) . .
O4 C52 Ir2 177(3) . .
O4 C52 H50A 96.7 . .
C53 C52 H50A 135.1 . .
C53 C52 H51B 143.2 . .
Ir2 C52 H51B 142.7 . .
C53 C52 H52A 105.4 . .
Ir2 C52 H52A 110.0 . .
C51 C52 H52B 160.8 . .
C50 C52 H52B 156.1 . .
Ir2 C52 H52B 109.8 . .
H50A C52 H52B 162.9 . .
H51B C52 H52B 106.9 . .
H52A C52 H52B 109.5 . .
C53 C52 H52C 144.5 . .
Ir2 C52 H52C 108.6 . .
H52A C52 H52C 109.5 . .
H52B C52 H52C 109.5 . .
C54 C53 O5 92(4) . .
C54 C53 C52 110(3) . .
O5 C53 C52 136(4) . .
O6 C53 C52 135(3) . .
O5 C53 Ir2 156(4) . .
O6 C53 Ir2 108(2) . .
C54 C53 H52B 139.3 . .
O5 C53 H52B 109.6 . .
O6 C53 H52B 139.7 . .
Ir2 C53 H52B 93.9 . .
H52B C53 H54A 98.3 . .
C52 C53 H54C 165.0 . .
Ir2 C53 H54C 100.3 . .
H52B C53 H54C 159.2 . .
H54A C53 H54C 97.1 . .
C53 C54 O6 98(3) . .
C53 C54 Cl3 154(3) . .
O6 C54 Cl3 102(2) . .
O5 C54 Cl3 151(2) . .
C53 C54 Ir2 85(3) . .
O6 C54 Ir2 176(3) . .
O5 C54 Ir2 130(2) . .
C53 C54 Cl2 164(3) . 2_565
O6 C54 Cl2 98(2) . 2_565
O5 C54 Cl2 150(2) . 2_565
Cl3 C54 H54A 92.2 . .
Ir2 C54 H54A 109.6 . .
Cl2 C54 H54A 106.9 2_565 .
C53 C54 H54B 158.9 . .
O5 C54 H54B 114.9 . .
Ir2 C54 H54B 110.8 . .
H54A C54 H54B 109.5 . .
Cl3 C54 H54C 153.7 . .
Ir2 C54 H54C 108.0 . .
Cl2 C54 H54C 137.6 2_565 .
H54A C54 H54C 109.5 . .
H54B C54 H54C 109.5 . .
C21 B1 C33 112.4(6) . .
C21 B1 C39 114.6(6) . .
C33 B1 C39 102.4(5) . .
C21 B1 C27 101.0(5) . .
C33 B1 C27 115.9(6) . .
C39 B1 C27 111.1(6) . .
C45 Cl4 C45 61.1(6) 2_665 .
Cl4 C45 Cl4 118.9(6) 2_665 .
Cl4 C45 H45A 107.6 2_665 .
Cl4 C45 H45A 107.6 . .
Cl4 C45 H45B 107.6 2_665 .
Cl4 C45 H45B 107.6 . .
H45A C45 H45B 107.0 . .

loop_
_geom_bond_atom_site_label_1
_geom_bond_atom_site_label_2
_geom_bond_distance
_geom_bond_site_symmetry_2
Ir1 C47 1.731(17) .
Ir1 C46 1.875(14) .
Ir1 C48 2.037(19) .
Ir1 C49 2.114(15) .
Ir1 C2 2.186(7) .
Ir1 C1 2.190(7) .
Ir1 C5 2.214(7) .
Ir1 C3 2.223(7) .
Ir1 C4 2.257(7) .
Ir1 Cl1 2.375(3) .
Ir1 Cl1 2.427(4) 2_756
Ir2 C50 1.82(3) .
Ir2 C54 1.88(2) .
Ir2 C53 2.06(4) .
Ir2 C52 2.065(18) .
Ir2 Cl3 2.158(17) .
Ir2 C11 2.183(7) .
Ir2 C12 2.206(7) .
Ir2 C15 2.216(9) .
Ir2 C14 2.267(9) .
Ir2 C13 2.283(8) .
Ir2 C51 2.33(5) .
Ir2 Cl2 2.378(6) .
F1 C22 1.348(8) .
F2 C23 1.335(8) .
F3 C24 1.335(8) .
F4 C25 1.336(8) .
F5 C26 1.351(8) .
F6 C28 1.354(9) .
F7 C29 1.356(9) .
F8 C30 1.368(9) .
F9 C31 1.350(9) .
F10 C32 1.358(9) .
F11 C34 1.341(8) .
F12 C35 1.359(8) .
F13 C36 1.333(8) .
F14 C37 1.336(9) .
F15 C38 1.358(8) .
F16 C40 1.330(8) .
F17 C41 1.324(9) .
F18 C42 1.336(8) .
F19 C43 1.351(8) .
F20 C44 1.361(8) .
C1 C5 1.420(10) .
C1 C2 1.429(11) .
C1 C6 1.518(10) .
C2 C3 1.439(10) .
C2 C7 1.495(10) .
C3 C4 1.441(10) .
C3 C8 1.483(10) .
C4 C5 1.411(10) .
C4 C9 1.502(10) .
C5 C10 1.519(10) .
C6 H6A 0.9800 .
C6 H6B 0.9800 .
C6 H6C 0.9800 .
C7 H7A 0.9800 .
C7 H7B 0.9800 .
C7 H7C 0.9800 .
C8 H8A 0.9800 .
C8 H8B 0.9800 .
C8 H8C 0.9800 .
C9 H9A 0.9800 .
C9 H9B 0.9800 .
C9 H9C 0.9800 .
C10 H10A 0.9800 .
C10 H10B 0.9800 .
C10 H10C 0.9800 .
C11 C12 1.424(10) .
C11 C15 1.442(12) .
C11 C16 1.478(11) .
C12 C13 1.436(12) .
C12 C17 1.498(12) .
C13 C14 1.406(13) .
C13 C18 1.486(12) .
C14 C15 1.446(12) .
C14 C19 1.488(13) .
C15 C20 1.497(13) .
C16 H16A 0.9800 .
C16 H16B 0.9800 .
C16 H16C 0.9800 .
C17 H17A 0.9800 .
C17 H17B 0.9800 .
C17 H17C 0.9800 .
C18 H18A 0.9800 .
C18 H18B 0.9800 .
C18 H18C 0.9800 .
C19 H19A 0.9800 .
C19 H19B 0.9800 .
C19 H19C 0.9800 .
C20 H20A 0.9800 .
C20 H20B 0.9800 .
C20 H20C 0.9800 .
C21 C26 1.380(10) .
C21 C22 1.395(10) .
C21 B1 1.645(11) .
C22 C23 1.375(10) .
C23 C24 1.378(11) .
C24 C25 1.370(10) .
C25 C26 1.384(11) .
C27 C32 1.361(10) .
C27 C28 1.378(10) .
C27 B1 1.668(10) .
C28 C29 1.370(10) .
C29 C30 1.346(12) .
C30 C31 1.368(13) .
C31 C32 1.388(10) .
C33 C38 1.372(10) .
C33 C34 1.378(9) .
C33 B1 1.656(10) .
C34 C35 1.384(10) .
C35 C36 1.345(11) .
C36 C37 1.395(11) .
C37 C38 1.377(10) .
C39 C44 1.377(10) .
C39 C40 1.394(10) .
C39 B1 1.663(11) .
C40 C41 1.390(10) .
C41 C42 1.383(11) .
C42 C43 1.368(11) .
C43 C44 1.385(10) .
Cl1 C46 1.599(15) .
Cl1 C47 1.627(15) 2_756
Cl1 O2 2.026(16) 2_756
Cl1 O1 2.089(15) .
Cl1 Ir1 2.427(4) 2_756
O1 C46 1.147(18) .
O2 C47 1.25(2) .
O2 Cl1 2.026(16) 2_756
C48 H48A 0.9602 .
C48 H48B 0.9599 .
C48 H48C 0.9600 .
C49 H49A 0.9600 .
C49 H49B 0.9600 .
C49 H49C 0.9600 .
Cl2 Cl3 0.773(16) 2_565
Cl2 C50 1.32(3) .
Cl2 O3 1.59(3) .
Cl2 C54 2.14(3) 2_565
Cl2 Cl3 2.257(17) .
Cl2 Ir2 2.563(7) 2_565
Cl2 H50B 1.3990 .
Cl2 H50C 0.9300 .
Cl3 Cl2 0.773(16) 2_565
Cl3 C54 1.56(3) .
Cl3 C50 1.97(3) 2_565
Cl3 O6 2.08(3) .
Cl3 Cl3 2.11(3) 2_565
Cl3 Ir2 2.519(17) 2_565
Cl3 H54B 1.1494 .
O3 C50 1.08(3) .
O4 C52 1.21(4) .
O5 C53 1.11(5) .
O6 C54 1.09(3) .
C50 H50A 0.9600 .
C50 H50B 0.9600 .
C50 H50C 0.9600 .
C51 H51A 0.9600 .
C51 H51B 0.9600 .
C51 H51C 0.9599 .
C52 H52A 0.9600 .
C52 H52B 0.9600 .
C52 H52C 0.9599 .
C54 H54A 0.9600 .
C54 H54B 0.9600 .
C54 H54C 0.9601 .
Cl4 C45 1.699(5) 2_665
Cl4 C45 1.703(5) .
C45 Cl4 1.699(5) 2_665
C45 H45A 0.9900 .
C45 H45B 0.9900 .
